data_7115826
loop_
_publ_author_name
'Xiaolei Zhang'
'Zhiwen Zhou'
'Hong Yan'

_publ_section_title
;
 Metal-metal redox synergy in selective B-H activation of
 ortho-carborane-9,12-dithiolate
;
_journal_name_full Chem.Commun.
_journal_page_first 13077
_journal_paper_doi 10.1039/C4cc06171C
_journal_volume 50
_journal_year 2014
_chemical_formula_sum 'C37 H51 B9 Cl O P Rh2 S2'
_chemical_formula_weight 945.43
_chemical_name_systematic
; 
 ? 
;
_space_group_IT_number 14
_symmetry_cell_setting monoclinic
_symmetry_space_group_name_Hall '-P 2yn'
_symmetry_space_group_name_H-M 'P 1 21/n 1'
_atom_sites_solution_hydrogens geom
_atom_sites_solution_primary direct
_atom_sites_solution_secondary difmap
_audit_creation_method SHELXL-97
_cell_angle_alpha 90.00
_cell_angle_beta 93.097(2)
_cell_angle_gamma 90.00
_cell_formula_units_Z 4
_cell_length_a 11.8553(8)
_cell_length_b 22.2136(15)
_cell_length_c 17.9969(12)
_cell_measurement_temperature 291(2)
_cell_volume 4732.5(6)
_computing_structure_refinement 'SHELXL-97 (Sheldrick, 2008)'
_computing_structure_solution 'SHELXS-97 (Sheldrick, 2008)'
_diffrn_ambient_temperature 291(2)
_diffrn_measured_fraction_theta_full 0.997
_diffrn_measured_fraction_theta_max 0.997
_diffrn_radiation_monochromator graphite
_diffrn_radiation_source 'fine-focus sealed tube'
_diffrn_radiation_type MoK\a
_diffrn_radiation_wavelength 0.71073
_diffrn_reflns_av_R_equivalents 0.0211
_diffrn_reflns_av_sigmaI/netI 0.0864
_diffrn_reflns_limit_h_max 15
_diffrn_reflns_limit_h_min -10
_diffrn_reflns_limit_k_max 28
_diffrn_reflns_limit_k_min -28
_diffrn_reflns_limit_l_max 23
_diffrn_reflns_limit_l_min -23
_diffrn_reflns_number 42547
_diffrn_reflns_theta_full 27.54
_diffrn_reflns_theta_max 27.54
_diffrn_reflns_theta_min 1.46
_exptl_absorpt_coefficient_mu 0.903
_exptl_absorpt_correction_T_max 0.8544
_exptl_absorpt_correction_T_min 0.8125
_exptl_crystal_density_diffrn 1.327
_exptl_crystal_density_method 'not measured'
_exptl_crystal_F_000 1920
_exptl_crystal_size_max 0.24
_exptl_crystal_size_mid 0.20
_exptl_crystal_size_min 0.18
_refine_diff_density_max 0.861
_refine_diff_density_min -0.818
_refine_diff_density_rms 0.187
_refine_ls_extinction_method none
_refine_ls_goodness_of_fit_ref 1.046
_refine_ls_hydrogen_treatment mixed
_refine_ls_matrix_type full
_refine_ls_number_parameters 483
_refine_ls_number_reflns 10887
_refine_ls_number_restraints 0
_refine_ls_restrained_S_all 1.046
_refine_ls_R_factor_all 0.0642
_refine_ls_R_factor_gt 0.0600
_refine_ls_shift/su_max 0.000
_refine_ls_shift/su_mean 0.000
_refine_ls_structure_factor_coef Fsqd
_refine_ls_weighting_details 'calc w=1/[\s^2^(Fo^2^)+(0.0700P)^2^+1.7700P] where P=(Fo^2^+2Fc^2^)/3'
_refine_ls_weighting_scheme calc
_refine_ls_wR_factor_gt 0.1473
_refine_ls_wR_factor_ref 0.1482
_reflns_number_gt 8254
_reflns_number_total 10887
_reflns_threshold_expression >2sigma(I)
_cod_data_source_file c4cc06171c2.cif
_cod_data_source_block 3
_cod_original_sg_symbol_H-M P2(1)/n
_cod_database_code 7115826

loop_
_symmetry_equiv_pos_as_xyz
'x, y, z'
'-x+1/2, y+1/2, -z+1/2'
'-x, -y, -z'
'x-1/2, -y-1/2, z-1/2'

loop_
_atom_site_label
_atom_site_type_symbol
_atom_site_fract_x
_atom_site_fract_y
_atom_site_fract_z
_atom_site_U_iso_or_equiv
_atom_site_adp_type
_atom_site_occupancy
_atom_site_symmetry_multiplicity
_atom_site_calc_flag
_atom_site_refinement_flags
B3 B 0.0894(5) -0.0181(2) 0.1676(3) 0.0324(12) Uani 1 1 d .
H3 H 0.0563 -0.0566 0.1981 0.039 Uiso 1 1 calc R
B4 B 0.2373(5) -0.0094(2) 0.1592(3) 0.0278(11) Uani 1 1 d .
H4 H 0.2990 -0.0401 0.1870 0.033 Uiso 1 1 calc R
B5 B 0.2510(4) 0.0200(2) 0.0645(3) 0.0236(10) Uani 1 1 d .
H5 H 0.2979 0.0079 0.0156 0.028 Uiso 1 1 calc R
B7 B 0.0353(4) 0.0836(2) 0.0779(3) 0.0264(11) Uani 1 1 d .
H7 H -0.0229 0.1027 0.0344 0.032 Uiso 1 1 calc R
B8 B 0.1867(4) 0.0974(2) 0.0651(2) 0.0197(9) Uani 1 1 d .
H8 H 0.1841 0.0634 0.0139 0.024 Uiso 1 1 d R
B9 B 0.2615(4) 0.0672(2) 0.1433(3) 0.0227(10) Uani 1 1 d .
B10 B 0.1631(4) 0.0440(2) 0.2103(3) 0.0252(10) Uani 1 1 d .
H10 H 0.1806 0.0490 0.2706 0.030 Uiso 1 1 calc R
B11 B 0.0247(5) 0.0536(2) 0.1687(3) 0.0293(11) Uani 1 1 d .
H11 H -0.0475 0.0622 0.2031 0.035 Uiso 1 1 calc R
B12 B 0.1264(4) 0.1067(2) 0.1507(3) 0.0236(10) Uani 1 1 d .
C1 C 0.1426(4) -0.02142(19) 0.0812(2) 0.0298(10) Uani 1 1 d .
H1 H 0.1358 -0.0489 0.0393 0.036 Uiso 1 1 d R
C2 C 0.0282(4) 0.0141(2) 0.0882(3) 0.0347(12) Uani 1 1 d .
H2 H -0.0335 -0.0131 0.0743 0.042 Uiso 1 1 d R
C13 C 0.3886(4) 0.1526(2) 0.3423(2) 0.0282(10) Uani 1 1 d .
C14 C 0.4744(4) 0.1927(2) 0.3209(3) 0.0352(12) Uani 1 1 d .
C15 C 0.4321(4) 0.2513(2) 0.3228(3) 0.0350(11) Uani 1 1 d .
C16 C 0.3146(4) 0.2503(2) 0.3410(3) 0.0326(11) Uani 1 1 d .
C17 C 0.2881(4) 0.18836(17) 0.3546(2) 0.0226(9) Uani 1 1 d .
C18 C 0.4010(5) 0.0866(2) 0.3547(3) 0.0437(14) Uani 1 1 d .
H18A H 0.4222 0.0791 0.4061 0.065 Uiso 1 1 calc R
H18B H 0.4584 0.0712 0.3241 0.065 Uiso 1 1 calc R
H18C H 0.3305 0.0670 0.3418 0.065 Uiso 1 1 calc R
C19 C 0.5958(5) 0.1754(3) 0.3043(4) 0.0502(15) Uani 1 1 d .
H19A H 0.6263 0.2052 0.2723 0.075 Uiso 1 1 calc R
H19B H 0.5957 0.1369 0.2801 0.075 Uiso 1 1 calc R
H19C H 0.6412 0.1734 0.3500 0.075 Uiso 1 1 calc R
C20 C 0.4924(6) 0.3091(2) 0.3039(4) 0.0509(16) Uani 1 1 d .
H20A H 0.4463 0.3317 0.2684 0.076 Uiso 1 1 calc R
H20B H 0.5631 0.2996 0.2831 0.076 Uiso 1 1 calc R
H20C H 0.5060 0.3326 0.3483 0.076 Uiso 1 1 calc R
C21 C 0.2420(6) 0.3038(2) 0.3503(3) 0.0447(14) Uani 1 1 d .
H21A H 0.2556 0.3199 0.3994 0.067 Uiso 1 1 calc R
H21B H 0.1641 0.2924 0.3431 0.067 Uiso 1 1 calc R
H21C H 0.2594 0.3338 0.3142 0.067 Uiso 1 1 calc R
C22 C 0.1799(5) 0.1643(2) 0.3809(3) 0.0396(12) Uani 1 1 d .
H22A H 0.1643 0.1259 0.3582 0.059 Uiso 1 1 calc R
H22B H 0.1197 0.1918 0.3674 0.059 Uiso 1 1 calc R
H22C H 0.1860 0.1598 0.4340 0.059 Uiso 1 1 calc R
C23 C 0.5431(4) 0.1715(2) 0.0135(2) 0.0258(9) Uani 1 1 d .
C24 C 0.5983(4) 0.2254(2) 0.0226(2) 0.0264(9) Uani 1 1 d .
H24 H 0.5632 0.2606 0.0054 0.032 Uiso 1 1 calc R
C25 C 0.7064(4) 0.2284(2) 0.0572(3) 0.0406(13) Uani 1 1 d .
H25 H 0.7436 0.2651 0.0631 0.049 Uiso 1 1 calc R
C26 C 0.7572(4) 0.1756(2) 0.0827(3) 0.0383(12) Uani 1 1 d .
H26 H 0.8287 0.1767 0.1067 0.046 Uiso 1 1 calc R
C27 C 0.7007(4) 0.1203(2) 0.0724(3) 0.0337(11) Uani 1 1 d .
H27 H 0.7365 0.0848 0.0874 0.040 Uiso 1 1 calc R
C28 C 0.5951(4) 0.1186(2) 0.0410(3) 0.0303(10) Uani 1 1 d .
H28 H 0.5565 0.0822 0.0374 0.036 Uiso 1 1 calc R
C29 C 0.3893(4) 0.2351(2) -0.0876(3) 0.0286(10) Uani 1 1 d .
C30 C 0.3678(4) 0.2935(2) -0.0603(3) 0.0331(11) Uani 1 1 d .
H30 H 0.3539 0.2994 -0.0104 0.040 Uiso 1 1 calc R
C31 C 0.3679(4) 0.3416(2) -0.1086(3) 0.0431(13) Uani 1 1 d .
H31 H 0.3565 0.3803 -0.0908 0.052 Uiso 1 1 calc R
C32 C 0.3853(4) 0.3327(3) -0.1854(3) 0.0454(15) Uani 1 1 d .
H32 H 0.3845 0.3653 -0.2180 0.055 Uiso 1 1 calc R
C33 C 0.4026(5) 0.2771(3) -0.2102(3) 0.0487(15) Uani 1 1 d .
H33 H 0.4112 0.2710 -0.2607 0.058 Uiso 1 1 calc R
C34 C 0.4083(4) 0.2276(2) -0.1618(3) 0.0333(11) Uani 1 1 d .
H34 H 0.4250 0.1896 -0.1799 0.040 Uiso 1 1 calc R
C35 C 0.3754(4) 0.10777(19) -0.0860(2) 0.0245(9) Uani 1 1 d .
C36 C 0.2655(4) 0.0968(2) -0.1151(2) 0.0285(10) Uani 1 1 d .
H36 H 0.2064 0.1208 -0.1004 0.034 Uiso 1 1 calc R
C37 C 0.2433(4) 0.0502(2) -0.1657(3) 0.0365(11) Uani 1 1 d .
H37 H 0.1701 0.0429 -0.1848 0.044 Uiso 1 1 calc R
C38 C 0.3332(5) 0.0148(2) -0.1873(3) 0.0402(13) Uani 1 1 d .
H38 H 0.3191 -0.0164 -0.2210 0.048 Uiso 1 1 calc R
C39 C 0.4427(5) 0.0250(2) -0.1598(3) 0.0386(12) Uani 1 1 d .
H39 H 0.5022 0.0015 -0.1750 0.046 Uiso 1 1 calc R
C40 C 0.4612(4) 0.0712(2) -0.1090(3) 0.0301(10) Uani 1 1 d .
H40 H 0.5344 0.0780 -0.0895 0.036 Uiso 1 1 calc R
C41 C 0.6106(5) 0.1205(3) 0.5450(4) 0.0594(17) Uani 1 1 d .
H41A H 0.6269 0.1122 0.4937 0.071 Uiso 1 1 calc R
H41B H 0.6638 0.1508 0.5638 0.071 Uiso 1 1 calc R
C42 C 0.4898(5) 0.1459(3) 0.5471(3) 0.0535(16) Uani 1 1 d .
H42A H 0.4391 0.1124 0.5366 0.064 Uiso 1 1 d R
H42B H 0.4714 0.1779 0.5118 0.064 Uiso 1 1 d R
C43 C 0.4796(7) 0.1564(3) 0.6303(4) 0.071(2) Uani 1 1 d .
H43A H 0.5425 0.1808 0.6494 0.086 Uiso 1 1 calc R
H43B H 0.4104 0.1782 0.6382 0.086 Uiso 1 1 calc R
C44 C 0.4789(7) 0.0977(3) 0.6721(5) 0.082(2) Uani 1 1 d .
H44A H 0.4343 0.0711 0.6395 0.098 Uiso 1 1 d R
H44B H 0.4463 0.0978 0.7204 0.098 Uiso 1 1 d R
C45 C 0.6085(7) 0.0790(3) 0.6689(4) 0.071(2) Uani 1 1 d .
H45A H 0.6571 0.1120 0.6857 0.085 Uiso 1 1 calc R
H45B H 0.6249 0.0443 0.7004 0.085 Uiso 1 1 calc R
C46 C 0.6273(7) 0.0642(3) 0.5897(4) 0.076(2) Uani 1 1 d .
H46A H 0.5743 0.0336 0.5719 0.092 Uiso 1 1 calc R
H46B H 0.7033 0.0490 0.5853 0.092 Uiso 1 1 calc R
C1A C 0.1588(4) 0.2143(2) 0.0051(3) 0.0347(11) Uani 1 1 d .
Cl1 Cl 0.37526(10) 0.26787(5) 0.13953(6) 0.0297(2) Uani 1 1 d .
O1 O 0.0846(3) 0.2306(2) -0.0323(2) 0.0515(10) Uani 1 1 d .
P1 P 0.39579(9) 0.17115(5) -0.02395(6) 0.0219(2) Uani 1 1 d .
Rh1 Rh 0.33400(3) 0.197106(14) 0.240563(18) 0.01995(10) Uani 1 1 d .
Rh2 Rh 0.27100(3) 0.181196(14) 0.069025(18) 0.01891(10) Uani 1 1 d .
S1 S 0.38455(8) 0.12027(4) 0.15607(6) 0.0195(2) Uani 1 1 d .
S2 S 0.15226(9) 0.18836(4) 0.17489(6) 0.0204(2) Uani 1 1 d .

loop_
_atom_site_aniso_label
_atom_site_aniso_U_11
_atom_site_aniso_U_22
_atom_site_aniso_U_33
_atom_site_aniso_U_23
_atom_site_aniso_U_13
_atom_site_aniso_U_12
B3 0.032(3) 0.028(3) 0.037(3) -0.004(2) 0.004(2) -0.009(2)
B4 0.027(3) 0.029(2) 0.028(3) -0.003(2) 0.007(2) -0.003(2)
B5 0.020(2) 0.034(3) 0.017(2) -0.0069(19) 0.007(2) 0.0039(19)
B7 0.012(2) 0.046(3) 0.021(2) -0.019(2) 0.0025(19) -0.009(2)
B8 0.018(2) 0.027(2) 0.014(2) -0.0043(17) -0.0008(18) 0.0032(17)
B9 0.019(2) 0.025(2) 0.024(2) 0.0000(18) 0.002(2) -0.0016(18)
B10 0.029(3) 0.025(2) 0.021(2) -0.0063(19) 0.002(2) 0.0008(19)
B11 0.028(3) 0.033(3) 0.028(3) -0.012(2) 0.011(2) -0.012(2)
B12 0.022(2) 0.019(2) 0.030(3) -0.0020(18) 0.001(2) -0.0081(18)
C1 0.038(3) 0.028(2) 0.023(2) -0.0118(18) 0.004(2) 0.0056(19)
C2 0.021(2) 0.038(3) 0.044(3) -0.015(2) -0.003(2) -0.0017(19)
C13 0.029(2) 0.038(2) 0.018(2) -0.0048(18) -0.0018(19) 0.0025(19)
C14 0.032(3) 0.045(3) 0.027(3) 0.001(2) -0.017(2) -0.008(2)
C15 0.038(3) 0.037(3) 0.030(3) -0.019(2) 0.001(2) -0.008(2)
C16 0.041(3) 0.028(2) 0.028(2) -0.0111(18) -0.003(2) -0.001(2)
C17 0.029(2) 0.022(2) 0.016(2) -0.0081(15) -0.0012(18) -0.0043(16)
C18 0.067(4) 0.035(3) 0.027(3) 0.001(2) -0.015(3) 0.013(2)
C19 0.033(3) 0.061(4) 0.055(4) -0.004(3) -0.018(3) 0.001(3)
C20 0.058(4) 0.044(3) 0.050(4) -0.008(3) -0.004(3) -0.017(3)
C21 0.060(4) 0.038(3) 0.037(3) -0.012(2) 0.007(3) 0.016(3)
C22 0.049(3) 0.042(3) 0.029(3) 0.000(2) 0.012(2) -0.001(2)
C23 0.022(2) 0.034(2) 0.022(2) 0.0005(18) 0.0036(18) 0.0024(17)
C24 0.021(2) 0.037(2) 0.020(2) -0.0002(18) -0.0007(18) 0.0034(18)
C25 0.020(2) 0.046(3) 0.056(4) -0.010(2) 0.003(2) -0.004(2)
C26 0.015(2) 0.060(3) 0.039(3) -0.009(2) 0.001(2) 0.001(2)
C27 0.028(2) 0.038(3) 0.035(3) 0.008(2) 0.005(2) 0.014(2)
C28 0.025(2) 0.034(2) 0.032(3) -0.0030(19) 0.001(2) 0.0003(18)
C29 0.019(2) 0.040(2) 0.026(2) 0.0120(19) -0.0037(19) -0.0046(18)
C30 0.030(3) 0.046(3) 0.025(2) 0.017(2) 0.009(2) 0.005(2)
C31 0.023(2) 0.038(3) 0.069(4) 0.010(3) 0.006(3) 0.002(2)
C32 0.030(3) 0.055(3) 0.051(4) 0.029(3) -0.010(3) -0.006(2)
C33 0.040(3) 0.075(4) 0.032(3) 0.015(3) 0.000(3) -0.001(3)
C34 0.029(3) 0.038(3) 0.033(3) 0.007(2) -0.004(2) -0.003(2)
C35 0.027(2) 0.033(2) 0.015(2) -0.0001(17) 0.0095(18) -0.0049(18)
C36 0.023(2) 0.047(3) 0.016(2) -0.0031(18) 0.0041(18) 0.0037(19)
C37 0.031(3) 0.050(3) 0.028(3) -0.004(2) 0.000(2) -0.001(2)
C38 0.051(3) 0.039(3) 0.030(3) -0.016(2) -0.003(2) 0.002(2)
C39 0.047(3) 0.044(3) 0.026(3) -0.006(2) 0.006(2) 0.011(2)
C40 0.025(2) 0.033(2) 0.031(3) -0.0044(19) -0.002(2) 0.0036(18)
C41 0.050(4) 0.070(4) 0.058(4) -0.018(3) 0.007(3) 0.014(3)
C42 0.038(3) 0.067(4) 0.054(4) -0.019(3) -0.005(3) -0.008(3)
C43 0.066(5) 0.060(4) 0.088(6) -0.023(4) 0.002(4) -0.017(4)
C44 0.073(5) 0.064(5) 0.111(7) -0.015(4) 0.028(5) 0.013(4)
C45 0.097(6) 0.067(4) 0.048(4) -0.022(3) -0.011(4) 0.006(4)
C46 0.084(5) 0.061(4) 0.085(5) -0.033(4) 0.013(4) -0.014(4)
C1A 0.033(3) 0.048(3) 0.022(2) -0.002(2) -0.004(2) 0.015(2)
Cl1 0.0323(6) 0.0275(5) 0.0294(6) -0.0015(4) 0.0036(5) -0.0068(4)
O1 0.043(2) 0.075(3) 0.036(2) 0.0065(19) -0.0027(19) 0.023(2)
P1 0.0166(5) 0.0327(6) 0.0166(5) 0.0003(4) 0.0024(4) 0.0004(4)
Rh1 0.01880(18) 0.02248(17) 0.01842(18) -0.00452(12) -0.00029(13) -0.00162(12)
Rh2 0.01509(17) 0.02474(17) 0.01694(18) -0.00151(12) 0.00134(13) 0.00227(12)
S1 0.0134(5) 0.0244(5) 0.0207(5) -0.0031(4) 0.0009(4) 0.0007(4)
S2 0.0171(5) 0.0253(5) 0.0189(5) -0.0063(4) 0.0010(4) 0.0030(4)

loop_
_atom_type_symbol
_atom_type_description
_atom_type_scat_dispersion_real
_atom_type_scat_dispersion_imag
_atom_type_scat_source
C C 0.0033 0.0016 'International Tables Vol C Tables 4.2.6.8 and 6.1.1.4'
H H 0.0000 0.0000 'International Tables Vol C Tables 4.2.6.8 and 6.1.1.4'
B B 0.0013 0.0007 'International Tables Vol C Tables 4.2.6.8 and 6.1.1.4'
O O 0.0106 0.0060 'International Tables Vol C Tables 4.2.6.8 and 6.1.1.4'
P P 0.1023 0.0942 'International Tables Vol C Tables 4.2.6.8 and 6.1.1.4'
S S 0.1246 0.1234 'International Tables Vol C Tables 4.2.6.8 and 6.1.1.4'
Rh Rh -1.1178 0.9187 'International Tables Vol C Tables 4.2.6.8 and 6.1.1.4'
Cl Cl 0.1484 0.1585 'International Tables Vol C Tables 4.2.6.8 and 6.1.1.4'

loop_
_geom_angle_atom_site_label_1
_geom_angle_atom_site_label_2
_geom_angle_atom_site_label_3
_geom_angle
C1 B3 C2 54.8(3)
C1 B3 B11 103.3(4)
C2 B3 B11 58.1(3)
C1 B3 B4 60.9(3)
C2 B3 B4 104.9(4)
B11 B3 B4 109.5(4)
C1 B3 B10 103.2(4)
C2 B3 B10 102.1(4)
B11 B3 B10 60.0(3)
B4 B3 B10 59.4(3)
C1 B3 H3 125.4
C2 B3 H3 126.2
B11 B3 H3 121.9
B4 B3 H3 120.4
B10 B3 H3 124.5
B9 B4 B10 61.5(3)
B9 B4 C1 96.8(3)
B10 B4 C1 101.6(3)
B9 B4 B3 106.9(4)
B10 B4 B3 60.5(3)
C1 B4 B3 57.7(3)
B9 B4 B5 58.7(3)
B10 B4 B5 108.3(4)
C1 B4 B5 53.3(3)
B3 B4 B5 104.7(4)
B9 B4 H4 124.4
B10 B4 H4 121.2
C1 B4 H4 130.2
B3 B4 H4 121.9
B5 B4 H4 123.5
C1 B5 B9 102.2(3)
C1 B5 B4 61.1(3)
B9 B5 B4 58.2(3)
C1 B5 B8 101.1(3)
B9 B5 B8 57.5(2)
B4 B5 B8 105.3(3)
C1 B5 H5 116.7
B9 B5 H5 140.6
B4 B5 H5 136.7
B8 B5 H5 116.7
C1 B5 H8 94.5
B9 B5 H8 96.7
B4 B5 H8 135.3
B8 B5 H8 39.2
H5 B5 H8 86.9
C2 B7 B12 103.9(4)
C2 B7 B11 60.7(3)
B12 B7 B11 59.1(3)
C2 B7 B8 103.8(4)
B12 B7 B8 58.3(3)
B11 B7 B8 107.2(3)
C2 B7 H7 115.5
B12 B7 H7 140.0
B11 B7 H7 136.7
B8 B7 H7 115.0
B12 B8 B9 63.3(3)
B12 B8 B7 57.5(3)
B9 B8 B7 106.7(3)
B12 B8 B5 107.3(3)
B9 B8 B5 57.8(2)
B7 B8 B5 104.2(3)
B12 B8 Rh2 94.7(2)
B9 B8 Rh2 95.3(2)
B7 B8 Rh2 127.1(3)
B5 B8 Rh2 127.9(3)
B12 B8 H8 139.8
B9 B8 H8 111.6
B7 B8 H8 90.4
B5 B8 H8 53.8
Rh2 B8 H8 125.3
B4 B9 B8 115.0(3)
B4 B9 B5 63.2(3)
B8 B9 B5 64.6(3)
B4 B9 B10 59.6(3)
B8 B9 B10 109.2(3)
B5 B9 B10 110.4(3)
B4 B9 B12 107.5(3)
B8 B9 B12 58.1(3)
B5 B9 B12 108.6(3)
B10 B9 B12 59.2(3)
B4 B9 S1 136.2(3)
B8 B9 S1 102.3(3)
B5 B9 S1 119.5(3)
B10 B9 S1 128.6(3)
B12 B9 S1 111.4(3)
B4 B10 B11 109.6(3)
B4 B10 B3 60.1(3)
B11 B10 B3 59.5(3)
B4 B10 B12 108.8(4)
B11 B10 B12 57.9(3)
B3 B10 B12 104.2(3)
B4 B10 B9 58.9(3)
B11 B10 B9 107.5(3)
B3 B10 B9 104.6(4)
B12 B10 B9 61.5(3)
B4 B10 H10 120.5
B11 B10 H10 121.6
B3 B10 H10 124.3
B12 B10 H10 122.6
B9 B10 H10 122.6
C2 B11 B12 98.3(4)
C2 B11 B3 59.6(3)
B12 B11 B3 107.8(4)
C2 B11 B7 53.3(3)
B12 B11 B7 59.1(3)
B3 B11 B7 106.0(4)
C2 B11 B10 103.5(4)
B12 B11 B10 61.6(3)
B3 B11 B10 60.4(3)
B7 B11 B10 108.8(4)
C2 B11 H11 128.8
B12 B11 H11 123.9
B3 B11 H11 121.0
B7 B11 H11 123.3
B10 B11 H11 120.8
B11 B12 B7 61.7(3)
B11 B12 B8 114.0(3)
B7 B12 B8 64.2(3)
B11 B12 B10 60.5(3)
B7 B12 B10 110.1(3)
B8 B12 B10 109.7(3)
B11 B12 B9 107.9(3)
B7 B12 B9 108.3(3)
B8 B12 B9 58.6(3)
B10 B12 B9 59.3(3)
B11 B12 S2 136.0(4)
B7 B12 S2 123.1(3)
B8 B12 S2 104.4(3)
B10 B12 S2 125.2(3)
B9 B12 S2 110.2(3)
C2 C1 B5 115.0(4)
C2 C1 B3 63.0(3)
B5 C1 B3 118.6(3)
C2 C1 B4 111.9(3)
B5 C1 B4 65.6(3)
B3 C1 B4 61.4(3)
C2 C1 H1 109.9
B5 C1 H1 104.3
B3 C1 H1 135.5
B4 C1 H1 137.2
B7 C2 C1 115.7(4)
B7 C2 B11 66.0(3)
C1 C2 B11 112.7(3)
B7 C2 B3 119.2(4)
C1 C2 B3 62.2(3)
B11 C2 B3 62.3(3)
B7 C2 H2 129.1
C1 C2 H2 107.9
B11 C2 H2 119.2
B3 C2 H2 103.5
C14 C13 C17 107.6(4)
C14 C13 C18 126.2(5)
C17 C13 C18 126.1(5)
C14 C13 Rh1 70.6(3)
C17 C13 Rh1 70.7(2)
C18 C13 Rh1 127.1(3)
C15 C14 C13 108.3(5)
C15 C14 C19 125.4(5)
C13 C14 C19 126.1(5)
C15 C14 Rh1 72.9(3)
C13 C14 Rh1 70.8(2)
C19 C14 Rh1 125.5(4)
C14 C15 C16 110.0(4)
C14 C15 C20 127.6(5)
C16 C15 C20 122.3(5)
C14 C15 Rh1 69.5(2)
C16 C15 Rh1 70.3(2)
C20 C15 Rh1 123.6(4)
C17 C16 C15 106.0(4)
C17 C16 C21 128.0(5)
C15 C16 C21 125.8(5)
C17 C16 Rh1 69.9(2)
C15 C16 Rh1 71.0(3)
C21 C16 Rh1 128.0(4)
C16 C17 C13 107.9(4)
C16 C17 C22 126.7(4)
C13 C17 C22 125.3(4)
C16 C17 Rh1 71.5(3)
C13 C17 Rh1 69.8(3)
C22 C17 Rh1 126.8(3)
C13 C18 H18A 109.5
C13 C18 H18B 109.5
H18A C18 H18B 109.5
C13 C18 H18C 109.5
H18A C18 H18C 109.5
H18B C18 H18C 109.5
C14 C19 H19A 109.5
C14 C19 H19B 109.5
H19A C19 H19B 109.5
C14 C19 H19C 109.5
H19A C19 H19C 109.5
H19B C19 H19C 109.5
C15 C20 H20A 109.5
C15 C20 H20B 109.5
H20A C20 H20B 109.5
C15 C20 H20C 109.5
H20A C20 H20C 109.5
H20B C20 H20C 109.5
C16 C21 H21A 109.5
C16 C21 H21B 109.5
H21A C21 H21B 109.5
C16 C21 H21C 109.5
H21A C21 H21C 109.5
H21B C21 H21C 109.5
C17 C22 H22A 109.5
C17 C22 H22B 109.5
H22A C22 H22B 109.5
C17 C22 H22C 109.5
H22A C22 H22C 109.5
H22B C22 H22C 109.5
C24 C23 C28 119.4(4)
C24 C23 P1 119.1(3)
C28 C23 P1 121.0(3)
C23 C24 C25 121.1(4)
C23 C24 H24 119.4
C25 C24 H24 119.4
C26 C25 C24 118.6(5)
C26 C25 H25 120.7
C24 C25 H25 120.7
C25 C26 C27 120.0(4)
C25 C26 H26 120.0
C27 C26 H26 120.0
C28 C27 C26 120.4(4)
C28 C27 H27 119.8
C26 C27 H27 119.8
C27 C28 C23 120.3(4)
C27 C28 H28 119.9
C23 C28 H28 119.9
C34 C29 C30 119.3(4)
C34 C29 P1 120.9(4)
C30 C29 P1 119.9(4)
C31 C30 C29 119.0(5)
C31 C30 H30 120.5
C29 C30 H30 120.5
C30 C31 C32 120.7(5)
C30 C31 H31 119.6
C32 C31 H31 119.6
C33 C32 C31 119.1(5)
C33 C32 H32 120.4
C31 C32 H32 120.4
C32 C33 C34 121.5(5)
C32 C33 H33 119.3
C34 C33 H33 119.3
C29 C34 C33 120.3(5)
C29 C34 H34 119.9
C33 C34 H34 119.9
C40 C35 C36 118.1(4)
C40 C35 P1 124.5(3)
C36 C35 P1 117.3(3)
C37 C36 C35 120.9(4)
C37 C36 H36 119.6
C35 C36 H36 119.6
C36 C37 C38 118.7(4)
C36 C37 H37 120.7
C38 C37 H37 120.7
C39 C38 C37 121.6(4)
C39 C38 H38 119.2
C37 C38 H38 119.2
C38 C39 C40 118.0(5)
C38 C39 H39 121.0
C40 C39 H39 121.0
C35 C40 C39 122.7(4)
C35 C40 H40 118.7
C39 C40 H40 118.7
C46 C41 C42 112.9(6)
C46 C41 H41A 109.0
C42 C41 H41A 109.0
C46 C41 H41B 109.0
C42 C41 H41B 109.0
H41A C41 H41B 107.8
C43 C42 C41 101.7(5)
C43 C42 H42A 103.1
C41 C42 H42A 106.3
C43 C42 H42B 120.3
C41 C42 H42B 115.4
H42A C42 H42B 108.7
C44 C43 C42 111.2(6)
C44 C43 H43A 109.4
C42 C43 H43A 109.4
C44 C43 H43B 109.4
C42 C43 H43B 109.4
H43A C43 H43B 108.0
C43 C44 C45 100.1(7)
C43 C44 H44A 104.1
C45 C44 H44A 108.3
C43 C44 H44B 117.4
C45 C44 H44B 117.6
H44A C44 H44B 108.3
C46 C45 C44 106.6(6)
C46 C45 H45A 110.4
C44 C45 H45A 110.4
C46 C45 H45B 110.4
C44 C45 H45B 110.4
H45A C45 H45B 108.6
C45 C46 C41 108.0(6)
C45 C46 H46A 110.1
C41 C46 H46A 110.1
C45 C46 H46B 110.1
C41 C46 H46B 110.1
H46A C46 H46B 108.4
O1 C1A Rh2 174.2(5)
Rh1 Cl1 Rh2 77.23(3)
C35 P1 C29 102.6(2)
C35 P1 C23 108.9(2)
C29 P1 C23 103.5(2)
C35 P1 Rh2 117.07(15)
C29 P1 Rh2 111.97(17)
C23 P1 Rh2 111.59(15)
C14 Rh1 C13 38.61(18)
C14 Rh1 C17 65.28(19)
C13 Rh1 C17 39.56(17)
C14 Rh1 C16 65.1(2)
C13 Rh1 C16 65.42(17)
C17 Rh1 C16 38.59(16)
C14 Rh1 C15 37.53(18)
C13 Rh1 C15 63.48(18)
C17 Rh1 C15 63.87(18)
C16 Rh1 C15 38.68(19)
C14 Rh1 S1 100.63(15)
C13 Rh1 S1 98.02(12)
C17 Rh1 S1 128.79(11)
C16 Rh1 S1 163.24(13)
C15 Rh1 S1 132.95(14)
C14 Rh1 S2 165.23(15)
C13 Rh1 S2 126.94(13)
C17 Rh1 S2 101.21(12)
C16 Rh1 S2 108.57(14)
C15 Rh1 S2 143.45(14)
S1 Rh1 S2 83.01(3)
C14 Rh1 Cl1 110.34(14)
C13 Rh1 Cl1 148.93(13)
C17 Rh1 Cl1 145.68(11)
C16 Rh1 Cl1 107.39(13)
C15 Rh1 Cl1 91.63(14)
S1 Rh1 Cl1 85.38(4)
S2 Rh1 Cl1 84.13(4)
C14 Rh1 Rh2 141.94(16)
C13 Rh1 Rh2 145.68(12)
C17 Rh1 Rh2 149.39(11)
C16 Rh1 Rh2 147.22(13)
C15 Rh1 Rh2 144.15(14)
S1 Rh1 Rh2 49.48(2)
S2 Rh1 Rh2 49.68(3)
Cl1 Rh1 Rh2 52.96(3)
C1A Rh2 B8 90.4(2)
C1A Rh2 P1 93.12(16)
B8 Rh2 P1 102.21(13)
C1A Rh2 S1 166.75(18)
B8 Rh2 S1 77.00(12)
P1 Rh2 S1 93.40(4)
C1A Rh2 S2 91.96(16)
B8 Rh2 S2 77.96(13)
P1 Rh2 S2 174.92(4)
S1 Rh2 S2 81.67(4)
C1A Rh2 Cl1 108.42(16)
B8 Rh2 Cl1 152.41(12)
P1 Rh2 Cl1 96.89(4)
S1 Rh2 Cl1 82.20(3)
S2 Rh2 Cl1 81.28(4)
C1A Rh2 Rh1 133.12(15)
B8 Rh2 Rh1 102.61(12)
P1 Rh2 Rh1 126.44(3)
S1 Rh2 Rh1 48.42(2)
S2 Rh2 Rh1 48.97(3)
Cl1 Rh2 Rh1 49.81(3)
B9 S1 Rh1 107.89(16)
B9 S1 Rh2 82.58(15)
Rh1 S1 Rh2 82.10(3)
B12 S2 Rh1 108.70(15)
B12 S2 Rh2 81.39(17)
Rh1 S2 Rh2 81.35(4)

loop_
_geom_bond_atom_site_label_1
_geom_bond_atom_site_label_2
_geom_bond_distance
B3 C1 1.710(8)
B3 C2 1.723(7)
B3 B11 1.768(8)
B3 B4 1.778(8)
B3 B10 1.785(7)
B3 H3 1.1000
B4 B9 1.752(7)
B4 B10 1.766(7)
B4 C1 1.769(7)
B4 B5 1.841(7)
B4 H4 1.1000
B5 C1 1.621(7)
B5 B9 1.762(7)
B5 B8 1.881(7)
B5 H5 1.1000
B5 H8 1.5191
B7 C2 1.558(7)
B7 B12 1.730(6)
B7 B11 1.776(8)
B7 B8 1.848(7)
B7 H7 1.1000
B8 B12 1.746(7)
B8 B9 1.756(6)
B8 Rh2 2.112(5)
B8 H8 1.1892
B9 B10 1.798(8)
B9 B12 1.838(7)
B9 S1 1.880(5)
B10 B11 1.778(7)
B10 B12 1.796(7)
B10 H10 1.1000
B11 C2 1.696(7)
B11 B12 1.730(7)
B11 H11 1.1000
B12 S2 1.886(5)
C1 C2 1.580(6)
C1 H1 0.9710
C2 H2 0.9700
C13 C14 1.421(7)
C13 C17 1.459(6)
C13 C18 1.489(6)
C13 Rh1 2.149(4)
C14 C15 1.397(7)
C14 C19 1.534(8)
C14 Rh1 2.148(4)
C15 C16 1.448(7)
C15 C20 1.518(7)
C15 Rh1 2.192(4)
C16 C17 1.435(6)
C16 C21 1.482(7)
C16 Rh1 2.182(4)
C17 C22 1.489(7)
C17 Rh1 2.161(4)
C18 H18A 0.9600
C18 H18B 0.9600
C18 H18C 0.9600
C19 H19A 0.9600
C19 H19B 0.9600
C19 H19C 0.9600
C20 H20A 0.9600
C20 H20B 0.9600
C20 H20C 0.9600
C21 H21A 0.9600
C21 H21B 0.9600
C21 H21C 0.9600
C22 H22A 0.9600
C22 H22B 0.9600
C22 H22C 0.9600
C23 C24 1.370(6)
C23 C28 1.405(6)
C23 P1 1.837(4)
C24 C25 1.396(6)
C24 H24 0.9300
C25 C26 1.386(7)
C25 H25 0.9300
C26 C27 1.406(7)
C26 H26 0.9300
C27 C28 1.346(6)
C27 H27 0.9300
C28 H28 0.9300
C29 C34 1.376(7)
C29 C30 1.417(7)
C29 P1 1.823(4)
C30 C31 1.377(7)
C30 H30 0.9300
C31 C32 1.424(8)
C31 H31 0.9300
C32 C33 1.332(9)
C32 H32 0.9300
C33 C34 1.401(7)
C33 H33 0.9300
C34 H34 0.9300
C35 C40 1.382(6)
C35 C36 1.400(6)
C35 P1 1.805(4)
C36 C37 1.393(6)
C36 H36 0.9300
C37 C38 1.398(7)
C37 H37 0.9300
C38 C39 1.382(7)
C38 H38 0.9300
C39 C40 1.385(6)
C39 H39 0.9300
C40 H40 0.9300
C41 C46 1.496(10)
C41 C42 1.542(8)
C41 H41A 0.9700
C41 H41B 0.9700
C42 C43 1.527(9)
C42 H42A 0.9700
C42 H42B 0.9700
C43 C44 1.505(11)
C43 H43A 0.9700
C43 H43B 0.9700
C44 C45 1.596(11)
C44 H44A 0.9700
C44 H44B 0.9700
C45 C46 1.490(10)
C45 H45A 0.9700
C45 H45B 0.9700
C46 H46A 0.9700
C46 H46B 0.9700
C1A O1 1.139(5)
C1A Rh2 1.862(4)
Cl1 Rh1 2.4723(11)
Cl1 Rh2 2.5836(11)
P1 Rh2 2.3034(12)
Rh1 S1 2.3839(10)
Rh1 S2 2.4087(11)
Rh1 Rh2 3.1566(5)
Rh2 S1 2.4227(10)
Rh2 S2 2.4344(12)

loop_
_geom_torsion_atom_site_label_1
_geom_torsion_atom_site_label_2
_geom_torsion_atom_site_label_3
_geom_torsion_atom_site_label_4
_geom_torsion
C1 B3 B4 B9 87.4(4)
C2 B3 B4 B9 53.6(4)
B11 B3 B4 B9 -7.3(5)
B10 B3 B4 B9 -41.8(3)
C1 B3 B4 B10 129.2(4)
C2 B3 B4 B10 95.4(4)
B11 B3 B4 B10 34.5(4)
C2 B3 B4 C1 -33.8(3)
B11 B3 B4 C1 -94.8(4)
B10 B3 B4 C1 -129.2(4)
C1 B3 B4 B5 26.3(3)
C2 B3 B4 B5 -7.5(4)
B11 B3 B4 B5 -68.5(4)
B10 B3 B4 B5 -103.0(4)
B9 B4 B5 C1 -128.8(4)
B10 B4 B5 C1 -91.1(4)
B3 B4 B5 C1 -27.8(3)
B10 B4 B5 B9 37.8(3)
C1 B4 B5 B9 128.8(4)
B3 B4 B5 B9 101.0(4)
B9 B4 B5 B8 -34.4(3)
B10 B4 B5 B8 3.4(4)
C1 B4 B5 B8 94.4(3)
B3 B4 B5 B8 66.6(4)
C2 B7 B8 B12 -97.9(4)
B11 B7 B8 B12 -34.7(3)
C2 B7 B8 B9 -56.4(4)
B12 B7 B8 B9 41.6(3)
B11 B7 B8 B9 6.8(4)
C2 B7 B8 B5 3.8(4)
B12 B7 B8 B5 101.7(3)
B11 B7 B8 B5 67.0(4)
C2 B7 B8 Rh2 -166.8(3)
B12 B7 B8 Rh2 -68.8(4)
B11 B7 B8 Rh2 -103.6(4)
C1 B5 B8 B12 56.2(4)
B9 B5 B8 B12 -41.2(3)
B4 B5 B8 B12 -6.5(4)
C1 B5 B8 B9 97.4(4)
B4 B5 B8 B9 34.7(3)
C1 B5 B8 B7 -3.6(4)
B9 B5 B8 B7 -101.1(3)
B4 B5 B8 B7 -66.4(4)
C1 B5 B8 Rh2 166.8(3)
B9 B5 B8 Rh2 69.4(4)
B4 B5 B8 Rh2 104.1(4)
B10 B4 B9 B8 -98.5(4)
C1 B4 B9 B8 1.1(5)
B3 B4 B9 B8 -57.1(5)
B5 B4 B9 B8 40.1(4)
B10 B4 B9 B5 -138.6(3)
C1 B4 B9 B5 -39.0(3)
B3 B4 B9 B5 -97.2(4)
C1 B4 B9 B10 99.5(4)
B3 B4 B9 B10 41.3(3)
B5 B4 B9 B10 138.6(3)
B10 B4 B9 B12 -36.1(3)
C1 B4 B9 B12 63.4(4)
B3 B4 B9 B12 5.2(5)
B5 B4 B9 B12 102.4(4)
B10 B4 B9 S1 115.8(5)
C1 B4 B9 S1 -144.7(4)
B3 B4 B9 S1 157.1(4)
B5 B4 B9 S1 -105.7(5)
B12 B8 B9 B4 95.8(4)
B7 B8 B9 B4 57.0(5)
B5 B8 B9 B4 -39.5(4)
Rh2 B8 B9 B4 -171.6(3)
B12 B8 B9 B5 135.3(3)
B7 B8 B9 B5 96.5(3)
Rh2 B8 B9 B5 -132.1(3)
B12 B8 B9 B10 31.1(3)
B7 B8 B9 B10 -7.6(4)
B5 B8 B9 B10 -104.1(4)
Rh2 B8 B9 B10 123.7(3)
B7 B8 B9 B12 -38.8(3)
B5 B8 B9 B12 -135.3(3)
Rh2 B8 B9 B12 92.6(2)
B12 B8 B9 S1 -107.7(3)
B7 B8 B9 S1 -146.5(3)
B5 B8 B9 S1 117.0(3)
Rh2 B8 B9 S1 -15.1(3)
C1 B5 B9 B4 44.2(3)
B8 B5 B9 B4 139.8(4)
C1 B5 B9 B8 -95.6(3)
B4 B5 B9 B8 -139.8(4)
C1 B5 B9 B10 6.7(4)
B4 B5 B9 B10 -37.6(3)
B8 B5 B9 B10 102.2(4)
C1 B5 B9 B12 -56.5(4)
B4 B5 B9 B12 -100.7(4)
B8 B5 B9 B12 39.1(3)
C1 B5 B9 S1 174.3(3)
B4 B5 B9 S1 130.1(4)
B8 B5 B9 S1 -90.2(3)
B9 B4 B10 B11 99.1(4)
C1 B4 B10 B11 7.6(5)
B3 B4 B10 B11 -34.3(4)
B5 B4 B10 B11 62.6(4)
B9 B4 B10 B3 133.4(4)
C1 B4 B10 B3 41.9(3)
B5 B4 B10 B3 96.9(4)
B9 B4 B10 B12 37.5(3)
C1 B4 B10 B12 -54.1(4)
B3 B4 B10 B12 -96.0(4)
B5 B4 B10 B12 0.9(4)
C1 B4 B10 B9 -91.5(4)
B3 B4 B10 B9 -133.4(4)
B5 B4 B10 B9 -36.5(3)
C1 B3 B10 B4 -44.0(3)
C2 B3 B10 B4 -100.3(4)
B11 B3 B10 B4 -142.0(4)
C1 B3 B10 B11 97.9(4)
C2 B3 B10 B11 41.7(3)
B4 B3 B10 B11 142.0(4)
C1 B3 B10 B12 59.7(4)
C2 B3 B10 B12 3.4(5)
B11 B3 B10 B12 -38.2(3)
B4 B3 B10 B12 103.7(4)
C1 B3 B10 B9 -4.0(4)
C2 B3 B10 B9 -60.3(4)
B11 B3 B10 B9 -102.0(4)
B4 B3 B10 B9 40.0(3)
B8 B9 B10 B4 108.3(4)
B5 B9 B10 B4 39.1(3)
B12 B9 B10 B4 139.1(3)
S1 B9 B10 B4 -127.1(4)
B4 B9 B10 B11 -102.7(4)
B8 B9 B10 B11 5.6(4)
B5 B9 B10 B11 -63.7(4)
B12 B9 B10 B11 36.3(3)
S1 B9 B10 B11 130.2(4)
B4 B9 B10 B3 -40.6(3)
B8 B9 B10 B3 67.7(4)
B5 B9 B10 B3 -1.5(4)
B12 B9 B10 B3 98.5(3)
S1 B9 B10 B3 -167.7(3)
B4 B9 B10 B12 -139.1(3)
B8 B9 B10 B12 -30.7(3)
B5 B9 B10 B12 -100.0(3)
S1 B9 B10 B12 93.8(4)
C1 B3 B11 C2 32.4(3)
B4 B3 B11 C2 95.8(4)
B10 B3 B11 C2 130.1(4)
C1 B3 B11 B12 -56.9(4)
C2 B3 B11 B12 -89.2(4)
B4 B3 B11 B12 6.6(5)
B10 B3 B11 B12 40.8(3)
C1 B3 B11 B7 5.2(4)
C2 B3 B11 B7 -27.2(3)
B4 B3 B11 B7 68.7(4)
B10 B3 B11 B7 102.9(4)
C1 B3 B11 B10 -97.7(4)
C2 B3 B11 B10 -130.1(4)
B4 B3 B11 B10 -34.2(4)
B12 B7 B11 C2 -130.9(4)
B8 B7 B11 C2 -96.5(4)
C2 B7 B11 B12 130.9(4)
B8 B7 B11 B12 34.4(3)
C2 B7 B11 B3 29.4(3)
B12 B7 B11 B3 -101.4(4)
B8 B7 B11 B3 -67.1(4)
C2 B7 B11 B10 93.0(4)
B12 B7 B11 B10 -37.9(3)
B8 B7 B11 B10 -3.5(4)
B4 B10 B11 C2 -8.2(5)
B3 B10 B11 C2 -42.7(4)
B12 B10 B11 C2 92.2(4)
B9 B10 B11 C2 54.2(4)
B4 B10 B11 B12 -100.4(4)
B3 B10 B11 B12 -134.9(4)
B9 B10 B11 B12 -37.9(3)
B4 B10 B11 B3 34.5(4)
B12 B10 B11 B3 134.9(4)
B9 B10 B11 B3 97.0(4)
B4 B10 B11 B7 -63.6(4)
B3 B10 B11 B7 -98.1(4)
B12 B10 B11 B7 36.8(3)
B9 B10 B11 B7 -1.1(4)
C2 B11 B12 B7 37.7(3)
B3 B11 B12 B7 98.4(4)
B10 B11 B12 B7 138.7(4)
C2 B11 B12 B8 -1.0(5)
B3 B11 B12 B8 59.7(5)
B7 B11 B12 B8 -38.7(4)
B10 B11 B12 B8 100.0(4)
C2 B11 B12 B10 -100.9(4)
B3 B11 B12 B10 -40.3(3)
B7 B11 B12 B10 -138.7(4)
C2 B11 B12 B9 -63.9(4)
B3 B11 B12 B9 -3.2(5)
B7 B11 B12 B9 -101.6(4)
B10 B11 B12 B9 37.1(3)
C2 B11 B12 S2 147.5(4)
B3 B11 B12 S2 -151.9(4)
B7 B11 B12 S2 109.7(5)
B10 B11 B12 S2 -111.6(5)
C2 B7 B12 B11 -42.8(4)
B8 B7 B12 B11 -140.6(4)
C2 B7 B12 B8 97.9(4)
B11 B7 B12 B8 140.6(4)
C2 B7 B12 B10 -5.0(5)
B11 B7 B12 B10 37.7(4)
B8 B7 B12 B10 -102.9(4)
C2 B7 B12 B9 58.1(4)
B11 B7 B12 B9 100.9(4)
B8 B7 B12 B9 -39.7(3)
C2 B7 B12 S2 -171.4(4)
B11 B7 B12 S2 -128.6(5)
B8 B7 B12 S2 90.8(4)
B9 B8 B12 B11 -97.0(4)
B7 B8 B12 B11 37.7(4)
B5 B8 B12 B11 -58.4(4)
Rh2 B8 B12 B11 169.5(3)
B9 B8 B12 B7 -134.7(3)
B5 B8 B12 B7 -96.1(4)
Rh2 B8 B12 B7 131.7(3)
B9 B8 B12 B10 -31.3(3)
B7 B8 B12 B10 103.4(4)
B5 B8 B12 B10 7.3(4)
Rh2 B8 B12 B10 -124.9(3)
B7 B8 B12 B9 134.7(3)
B5 B8 B12 B9 38.6(3)
Rh2 B8 B12 B9 -93.6(2)
B9 B8 B12 S2 105.1(3)
B7 B8 B12 S2 -120.2(3)
B5 B8 B12 S2 143.7(3)
Rh2 B8 B12 S2 11.5(3)
B4 B10 B12 B11 101.8(4)
B3 B10 B12 B11 39.0(4)
B9 B10 B12 B11 138.2(4)
B4 B10 B12 B7 63.6(5)
B11 B10 B12 B7 -38.3(3)
B3 B10 B12 B7 0.8(5)
B9 B10 B12 B7 99.9(4)
B4 B10 B12 B8 -5.3(5)
B11 B10 B12 B8 -107.1(4)
B3 B10 B12 B8 -68.1(4)
B9 B10 B12 B8 31.1(3)
B4 B10 B12 B9 -36.3(3)
B11 B10 B12 B9 -138.2(4)
B3 B10 B12 B9 -99.1(4)
B4 B10 B12 S2 -130.4(4)
B11 B10 B12 S2 127.7(5)
B3 B10 B12 S2 166.7(4)
B9 B10 B12 S2 -94.1(4)
B4 B9 B12 B11 -1.2(5)
B8 B9 B12 B11 107.7(4)
B5 B9 B12 B11 65.6(4)
B10 B9 B12 B11 -37.6(3)
S1 B9 B12 B11 -160.8(3)
B4 B9 B12 B7 -66.6(4)
B8 B9 B12 B7 42.4(3)
B5 B9 B12 B7 0.3(5)
B10 B9 B12 B7 -102.9(4)
S1 B9 B12 B7 133.9(3)
B4 B9 B12 B8 -109.0(4)
B5 B9 B12 B8 -42.1(3)
B10 B9 B12 B8 -145.3(3)
S1 B9 B12 B8 91.5(3)
B4 B9 B12 B10 36.3(3)
B8 B9 B12 B10 145.3(3)
B5 B9 B12 B10 103.2(4)
S1 B9 B12 B10 -123.2(3)
B4 B9 B12 S2 156.1(3)
B8 B9 B12 S2 -94.9(3)
B5 B9 B12 S2 -137.0(3)
B10 B9 B12 S2 119.8(3)
S1 B9 B12 S2 -3.4(4)
B9 B5 C1 C2 61.2(4)
B4 B5 C1 C2 103.9(4)
B8 B5 C1 C2 2.4(4)
B9 B5 C1 B3 -10.3(5)
B4 B5 C1 B3 32.3(4)
B8 B5 C1 B3 -69.2(4)
B9 B5 C1 B4 -42.6(3)
B8 B5 C1 B4 -101.5(3)
B11 B3 C1 C2 -33.8(3)
B4 B3 C1 C2 -138.9(4)
B10 B3 C1 C2 -95.7(4)
C2 B3 C1 B5 105.3(4)
B11 B3 C1 B5 71.5(5)
B4 B3 C1 B5 -33.6(4)
B10 B3 C1 B5 9.6(5)
C2 B3 C1 B4 138.9(4)
B11 B3 C1 B4 105.1(4)
B10 B3 C1 B4 43.2(3)
B9 B4 C1 C2 -66.5(4)
B10 B4 C1 C2 -4.3(5)
B3 B4 C1 C2 39.1(4)
B5 B4 C1 C2 -108.6(4)
B9 B4 C1 B5 42.1(3)
B10 B4 C1 B5 104.3(4)
B3 B4 C1 B5 147.7(4)
B9 B4 C1 B3 -105.7(4)
B10 B4 C1 B3 -43.5(3)
B5 B4 C1 B3 -147.7(4)
B12 B7 C2 C1 -62.9(5)
B11 B7 C2 C1 -104.8(4)
B8 B7 C2 C1 -2.7(5)
B12 B7 C2 B11 41.9(3)
B8 B7 C2 B11 102.1(3)
B12 B7 C2 B3 8.2(6)
B11 B7 C2 B3 -33.7(4)
B8 B7 C2 B3 68.4(5)
B5 C1 C2 B7 0.1(6)
B3 C1 C2 B7 111.0(4)
B4 C1 C2 B7 72.5(5)
B5 C1 C2 B11 -73.1(5)
B3 C1 C2 B11 37.7(4)
B4 C1 C2 B11 -0.8(5)
B5 C1 C2 B3 -110.8(4)
B4 C1 C2 B3 -38.5(4)
B12 B11 C2 B7 -41.0(3)
B3 B11 C2 B7 -146.8(4)
B10 B11 C2 B7 -103.6(4)
B12 B11 C2 C1 68.1(5)
B3 B11 C2 C1 -37.7(4)
B7 B11 C2 C1 109.1(4)
B10 B11 C2 C1 5.5(5)
B12 B11 C2 B3 105.8(4)
B7 B11 C2 B3 146.8(4)
B10 B11 C2 B3 43.2(3)
C1 B3 C2 B7 -105.4(5)
B11 B3 C2 B7 35.0(4)
B4 B3 C2 B7 -69.0(5)
B10 B3 C2 B7 -7.7(6)
B11 B3 C2 C1 140.4(4)
B4 B3 C2 C1 36.5(3)
B10 B3 C2 C1 97.7(4)
C1 B3 C2 B11 -140.4(4)
B4 B3 C2 B11 -103.9(4)
B10 B3 C2 B11 -42.7(3)
C17 C13 C14 C15 2.4(5)
C18 C13 C14 C15 -173.9(4)
Rh1 C13 C14 C15 63.7(3)
C17 C13 C14 C19 178.2(4)
C18 C13 C14 C19 1.9(8)
Rh1 C13 C14 C19 -120.5(5)
C17 C13 C14 Rh1 -61.3(3)
C18 C13 C14 Rh1 122.4(4)
C13 C14 C15 C16 -3.6(5)
C19 C14 C15 C16 -179.5(5)
Rh1 C14 C15 C16 58.7(3)
C13 C14 C15 C20 -179.5(5)
C19 C14 C15 C20 4.6(8)
Rh1 C14 C15 C20 -117.2(5)
C13 C14 C15 Rh1 -62.3(3)
C19 C14 C15 Rh1 121.8(5)
C14 C15 C16 C17 3.3(5)
C20 C15 C16 C17 179.5(4)
Rh1 C15 C16 C17 61.6(3)
C14 C15 C16 C21 178.1(5)
C20 C15 C16 C21 -5.7(8)
Rh1 C15 C16 C21 -123.7(5)
C14 C15 C16 Rh1 -58.3(3)
C20 C15 C16 Rh1 117.9(5)
C15 C16 C17 C13 -1.7(5)
C21 C16 C17 C13 -176.3(5)
Rh1 C16 C17 C13 60.6(3)
C15 C16 C17 C22 175.1(4)
C21 C16 C17 C22 0.5(8)
Rh1 C16 C17 C22 -122.6(4)
C15 C16 C17 Rh1 -62.3(3)
C21 C16 C17 Rh1 123.1(5)
C14 C13 C17 C16 -0.4(5)
C18 C13 C17 C16 176.0(4)
Rh1 C13 C17 C16 -61.6(3)
C14 C13 C17 C22 -177.3(4)
C18 C13 C17 C22 -1.0(7)
Rh1 C13 C17 C22 121.4(4)
C14 C13 C17 Rh1 61.3(3)
C18 C13 C17 Rh1 -122.4(4)
C28 C23 C24 C25 1.4(7)
P1 C23 C24 C25 174.0(4)
C23 C24 C25 C26 -0.2(8)
C24 C25 C26 C27 1.0(8)
C25 C26 C27 C28 -3.2(8)
C26 C27 C28 C23 4.4(8)
C24 C23 C28 C27 -3.5(7)
P1 C23 C28 C27 -175.9(4)
C34 C29 C30 C31 -0.8(7)
P1 C29 C30 C31 177.3(4)
C29 C30 C31 C32 2.2(7)
C30 C31 C32 C33 -0.7(8)
C31 C32 C33 C34 -2.4(8)
C30 C29 C34 C33 -2.2(7)
P1 C29 C34 C33 179.7(4)
C32 C33 C34 C29 3.8(8)
C40 C35 C36 C37 0.0(7)
P1 C35 C36 C37 177.4(4)
C35 C36 C37 C38 -0.3(7)
C36 C37 C38 C39 -0.2(8)
C37 C38 C39 C40 0.9(8)
C36 C35 C40 C39 0.7(7)
P1 C35 C40 C39 -176.4(4)
C38 C39 C40 C35 -1.2(8)
C46 C41 C42 C43 59.0(7)
C41 C42 C43 C44 -67.6(7)
C42 C43 C44 C45 73.1(7)
C43 C44 C45 C46 -68.7(7)
C44 C45 C46 C41 64.9(8)
C42 C41 C46 C45 -62.0(8)
C40 C35 P1 C29 100.9(4)
C36 C35 P1 C29 -76.3(4)
C40 C35 P1 C23 -8.4(5)
C36 C35 P1 C23 174.5(3)
C40 C35 P1 Rh2 -136.1(4)
C36 C35 P1 Rh2 46.8(4)
C34 C29 P1 C35 -20.9(4)
C30 C29 P1 C35 161.0(4)
C34 C29 P1 C23 92.4(4)
C30 C29 P1 C23 -85.7(4)
C34 C29 P1 Rh2 -147.3(3)
C30 C29 P1 Rh2 34.6(4)
C24 C23 P1 C35 141.3(4)
C28 C23 P1 C35 -46.3(4)
C24 C23 P1 C29 32.6(4)
C28 C23 P1 C29 -155.0(4)
C24 C23 P1 Rh2 -88.0(4)
C28 C23 P1 Rh2 84.5(4)
C15 C14 Rh1 C13 -117.1(5)
C19 C14 Rh1 C13 121.2(6)
C15 C14 Rh1 C17 -78.7(3)
C13 C14 Rh1 C17 38.4(3)
C19 C14 Rh1 C17 159.6(5)
C15 C14 Rh1 C16 -36.0(3)
C13 C14 Rh1 C16 81.1(3)
C19 C14 Rh1 C16 -157.7(5)
C13 C14 Rh1 C15 117.1(5)
C19 C14 Rh1 C15 -121.7(6)
C15 C14 Rh1 S1 153.3(3)
C13 C14 Rh1 S1 -89.6(3)
C19 C14 Rh1 S1 31.6(4)
C15 C14 Rh1 S2 -103.6(6)
C13 C14 Rh1 S2 13.5(8)
C19 C14 Rh1 S2 134.7(5)
C15 C14 Rh1 Cl1 64.4(3)
C13 C14 Rh1 Cl1 -178.5(2)
C19 C14 Rh1 Cl1 -57.4(4)
C15 C14 Rh1 Rh2 119.7(3)
C13 C14 Rh1 Rh2 -123.2(3)
C19 C14 Rh1 Rh2 -2.0(6)
C17 C13 Rh1 C14 117.6(4)
C18 C13 Rh1 C14 -121.3(6)
C14 C13 Rh1 C17 -117.6(4)
C18 C13 Rh1 C17 121.1(6)
C14 C13 Rh1 C16 -80.3(3)
C17 C13 Rh1 C16 37.3(2)
C18 C13 Rh1 C16 158.4(5)
C14 C13 Rh1 C15 -37.3(3)
C17 C13 Rh1 C15 80.3(3)
C18 C13 Rh1 C15 -158.6(5)
C14 C13 Rh1 S1 97.0(3)
C17 C13 Rh1 S1 -145.4(2)
C18 C13 Rh1 S1 -24.3(5)
C14 C13 Rh1 S2 -175.7(2)
C17 C13 Rh1 S2 -58.1(3)
C18 C13 Rh1 S2 63.0(5)
C14 C13 Rh1 Cl1 2.6(4)
C17 C13 Rh1 Cl1 120.2(3)
C18 C13 Rh1 Cl1 -118.7(4)
C14 C13 Rh1 Rh2 113.8(3)
C17 C13 Rh1 Rh2 -128.6(2)
C18 C13 Rh1 Rh2 -7.5(6)
C16 C17 Rh1 C14 80.5(3)
C13 C17 Rh1 C14 -37.5(3)
C22 C17 Rh1 C14 -157.0(4)
C16 C17 Rh1 C13 118.0(4)
C22 C17 Rh1 C13 -119.5(5)
C13 C17 Rh1 C16 -118.0(4)
C22 C17 Rh1 C16 122.5(5)
C16 C17 Rh1 C15 38.8(3)
C13 C17 Rh1 C15 -79.2(3)
C22 C17 Rh1 C15 161.3(4)
C16 C17 Rh1 S1 164.2(2)
C13 C17 Rh1 S1 46.2(3)
C22 C17 Rh1 S1 -73.3(4)
C16 C17 Rh1 S2 -105.8(3)
C13 C17 Rh1 S2 136.2(2)
C22 C17 Rh1 S2 16.7(4)
C16 C17 Rh1 Cl1 -9.7(4)
C13 C17 Rh1 Cl1 -127.7(2)
C22 C17 Rh1 Cl1 112.7(4)
C16 C17 Rh1 Rh2 -121.9(3)
C13 C17 Rh1 Rh2 120.0(3)
C22 C17 Rh1 Rh2 0.5(5)
C17 C16 Rh1 C14 -80.9(3)
C15 C16 Rh1 C14 34.9(3)
C21 C16 Rh1 C14 156.0(6)
C17 C16 Rh1 C13 -38.2(3)
C15 C16 Rh1 C13 77.6(3)
C21 C16 Rh1 C13 -161.3(6)
C15 C16 Rh1 C17 115.8(4)
C21 C16 Rh1 C17 -123.1(6)
C17 C16 Rh1 C15 -115.8(4)
C21 C16 Rh1 C15 121.0(6)
C17 C16 Rh1 S1 -47.4(6)
C15 C16 Rh1 S1 68.5(6)
C21 C16 Rh1 S1 -170.5(4)
C17 C16 Rh1 S2 84.7(3)
C15 C16 Rh1 S2 -159.5(3)
C21 C16 Rh1 S2 -38.4(5)
C17 C16 Rh1 Cl1 174.3(2)
C15 C16 Rh1 Cl1 -69.9(3)
C21 C16 Rh1 Cl1 51.1(5)
C17 C16 Rh1 Rh2 127.1(3)
C15 C16 Rh1 Rh2 -117.1(3)
C21 C16 Rh1 Rh2 3.9(7)
C16 C15 Rh1 C14 -121.5(5)
C20 C15 Rh1 C14 122.2(6)
C14 C15 Rh1 C13 38.4(3)
C16 C15 Rh1 C13 -83.1(3)
C20 C15 Rh1 C13 160.6(5)
C14 C15 Rh1 C17 82.7(3)
C16 C15 Rh1 C17 -38.7(3)
C20 C15 Rh1 C17 -155.0(5)
C14 C15 Rh1 C16 121.5(5)
C20 C15 Rh1 C16 -116.3(6)
C14 C15 Rh1 S1 -37.0(4)
C16 C15 Rh1 S1 -158.5(2)
C20 C15 Rh1 S1 85.2(5)
C14 C15 Rh1 S2 155.4(3)
C16 C15 Rh1 S2 34.0(4)
C20 C15 Rh1 S2 -82.4(5)
C14 C15 Rh1 Cl1 -122.3(3)
C16 C15 Rh1 Cl1 116.3(3)
C20 C15 Rh1 Cl1 0.0(5)
C14 C15 Rh1 Rh2 -113.9(3)
C16 C15 Rh1 Rh2 124.6(3)
C20 C15 Rh1 Rh2 8.3(6)
Rh2 Cl1 Rh1 C14 140.56(16)
Rh2 Cl1 Rh1 C13 138.8(2)
Rh2 Cl1 Rh1 C17 -143.8(2)
Rh2 Cl1 Rh1 C16 -150.16(14)
Rh2 Cl1 Rh1 C15 173.89(14)
Rh2 Cl1 Rh1 S1 40.92(3)
Rh2 Cl1 Rh1 S2 -42.50(3)
O1 C1A Rh2 B8 20(5)
O1 C1A Rh2 P1 122(5)
O1 C1A Rh2 S1 3(5)
O1 C1A Rh2 S2 -58(5)
O1 C1A Rh2 Cl1 -140(4)
O1 C1A Rh2 Rh1 -88(5)
B12 B8 Rh2 C1A -100.7(3)
B9 B8 Rh2 C1A -164.3(3)
B7 B8 Rh2 C1A -48.7(4)
B5 B8 Rh2 C1A 143.0(4)
B12 B8 Rh2 P1 166.0(2)
B9 B8 Rh2 P1 102.4(2)
B7 B8 Rh2 P1 -141.9(3)
B5 B8 Rh2 P1 49.7(3)
B12 B8 Rh2 S1 75.3(2)
B9 B8 Rh2 S1 11.7(2)
B7 B8 Rh2 S1 127.4(3)
B5 B8 Rh2 S1 -41.0(3)
B12 B8 Rh2 S2 -8.8(2)
B9 B8 Rh2 S2 -72.4(2)
B7 B8 Rh2 S2 43.3(3)
B5 B8 Rh2 S2 -125.1(3)
B12 B8 Rh2 Cl1 33.2(4)
B9 B8 Rh2 Cl1 -30.4(4)
B7 B8 Rh2 Cl1 85.3(4)
B5 B8 Rh2 Cl1 -83.1(4)
B12 B8 Rh2 Rh1 33.8(2)
B9 B8 Rh2 Rh1 -29.7(3)
B7 B8 Rh2 Rh1 85.9(3)
B5 B8 Rh2 Rh1 -82.5(3)
C35 P1 Rh2 C1A -79.2(2)
C29 P1 Rh2 C1A 38.9(2)
C23 P1 Rh2 C1A 154.4(2)
C35 P1 Rh2 B8 11.8(2)
C29 P1 Rh2 B8 129.95(19)
C23 P1 Rh2 B8 -114.53(19)
C35 P1 Rh2 S1 89.26(16)
C29 P1 Rh2 S1 -152.62(15)
C23 P1 Rh2 S1 -37.10(16)
C35 P1 Rh2 S2 103.2(5)
C29 P1 Rh2 S2 -138.7(4)
C23 P1 Rh2 S2 -23.1(5)
C35 P1 Rh2 Cl1 171.80(16)
C29 P1 Rh2 Cl1 -70.07(15)
C23 P1 Rh2 Cl1 45.45(16)
C35 P1 Rh2 Rh1 127.77(16)
C29 P1 Rh2 Rh1 -114.11(15)
C23 P1 Rh2 Rh1 1.41(16)
Rh1 Cl1 Rh2 C1A 131.44(18)
Rh1 Cl1 Rh2 B8 0.8(3)
Rh1 Cl1 Rh2 P1 -132.93(4)
Rh1 Cl1 Rh2 S1 -40.42(3)
Rh1 Cl1 Rh2 S2 42.28(3)
C14 Rh1 Rh2 C1A -152.1(3)
C13 Rh1 Rh2 C1A 140.1(3)
C17 Rh1 Rh2 C1A 62.1(3)
C16 Rh1 Rh2 C1A -15.7(3)
C15 Rh1 Rh2 C1A -87.5(3)
S1 Rh1 Rh2 C1A 162.2(2)
S2 Rh1 Rh2 C1A 41.2(2)
Cl1 Rh1 Rh2 C1A -77.0(2)
C14 Rh1 Rh2 B8 105.3(2)
C13 Rh1 Rh2 B8 37.5(3)
C17 Rh1 Rh2 B8 -40.5(2)
C16 Rh1 Rh2 B8 -118.3(3)
C15 Rh1 Rh2 B8 169.9(3)
S1 Rh1 Rh2 B8 59.56(13)
S2 Rh1 Rh2 B8 -61.45(13)
Cl1 Rh1 Rh2 B8 -179.63(13)
C14 Rh1 Rh2 P1 -10.5(2)
C13 Rh1 Rh2 P1 -78.3(2)
C17 Rh1 Rh2 P1 -156.2(2)
C16 Rh1 Rh2 P1 125.9(3)
C15 Rh1 Rh2 P1 54.1(2)
S1 Rh1 Rh2 P1 -56.19(5)
S2 Rh1 Rh2 P1 -177.20(5)
Cl1 Rh1 Rh2 P1 64.62(5)
C14 Rh1 Rh2 S1 45.7(2)
C13 Rh1 Rh2 S1 -22.1(2)
C17 Rh1 Rh2 S1 -100.0(2)
C16 Rh1 Rh2 S1 -177.9(3)
C15 Rh1 Rh2 S1 110.3(2)
S2 Rh1 Rh2 S1 -121.01(5)
Cl1 Rh1 Rh2 S1 120.81(5)
C14 Rh1 Rh2 S2 166.7(2)
C13 Rh1 Rh2 S2 98.9(2)
C17 Rh1 Rh2 S2 21.0(2)
C16 Rh1 Rh2 S2 -56.9(3)
C15 Rh1 Rh2 S2 -128.7(2)
S1 Rh1 Rh2 S2 121.01(5)
Cl1 Rh1 Rh2 S2 -118.18(5)
C14 Rh1 Rh2 Cl1 -75.1(2)
C13 Rh1 Rh2 Cl1 -142.9(2)
C17 Rh1 Rh2 Cl1 139.2(2)
C16 Rh1 Rh2 Cl1 61.3(3)
C15 Rh1 Rh2 Cl1 -10.5(2)
S1 Rh1 Rh2 Cl1 -120.81(5)
S2 Rh1 Rh2 Cl1 118.18(5)
B4 B9 S1 Rh1 -119.1(5)
B8 B9 S1 Rh1 92.4(3)
B5 B9 S1 Rh1 160.0(3)
B10 B9 S1 Rh1 -34.9(4)
B12 B9 S1 Rh1 32.1(3)
B4 B9 S1 Rh2 161.7(5)
B8 B9 S1 Rh2 13.2(2)
B5 B9 S1 Rh2 80.8(3)
B10 B9 S1 Rh2 -114.1(4)
B12 B9 S1 Rh2 -47.1(3)
C14 Rh1 S1 B9 127.2(2)
C13 Rh1 S1 B9 88.1(2)
C17 Rh1 S1 B9 60.4(2)
C16 Rh1 S1 B9 96.5(5)
C15 Rh1 S1 B9 149.1(2)
S2 Rh1 S1 B9 -38.34(16)
Cl1 Rh1 S1 B9 -122.98(16)
Rh2 Rh1 S1 B9 -79.52(16)
C14 Rh1 S1 Rh2 -153.31(14)
C13 Rh1 S1 Rh2 167.63(13)
C17 Rh1 S1 Rh2 139.96(15)
C16 Rh1 S1 Rh2 176.0(5)
C15 Rh1 S1 Rh2 -131.39(19)
S2 Rh1 S1 Rh2 41.18(3)
Cl1 Rh1 S1 Rh2 -43.46(3)
C1A Rh2 S1 B9 6.7(7)
B8 Rh2 S1 B9 -11.0(2)
P1 Rh2 S1 B9 -112.72(16)
S2 Rh2 S1 B9 68.52(16)
Cl1 Rh2 S1 B9 150.79(16)
Rh1 Rh2 S1 B9 109.32(16)
C1A Rh2 S1 Rh1 -102.7(7)
B8 Rh2 S1 Rh1 -120.29(13)
P1 Rh2 S1 Rh1 137.96(4)
S2 Rh2 S1 Rh1 -40.80(3)
Cl1 Rh2 S1 Rh1 41.46(3)
B11 B12 S2 Rh1 121.8(4)
B7 B12 S2 Rh1 -156.2(3)
B8 B12 S2 Rh1 -87.8(3)
B10 B12 S2 Rh1 39.6(4)
B9 B12 S2 Rh1 -26.4(3)
B11 B12 S2 Rh2 -160.5(5)
B7 B12 S2 Rh2 -78.4(4)
B8 B12 S2 Rh2 -10.1(2)
B10 B12 S2 Rh2 117.4(4)
B9 B12 S2 Rh2 51.3(3)
C14 Rh1 S2 B12 -68.5(6)
C13 Rh1 S2 B12 -58.0(2)
C17 Rh1 S2 B12 -91.5(2)
C16 Rh1 S2 B12 -130.8(2)
C15 Rh1 S2 B12 -152.4(3)
S1 Rh1 S2 B12 36.77(18)
Cl1 Rh1 S2 B12 122.82(18)
Rh2 Rh1 S2 B12 77.80(18)
C14 Rh1 S2 Rh2 -146.3(6)
C13 Rh1 S2 Rh2 -135.82(15)
C17 Rh1 S2 Rh2 -169.29(11)
C16 Rh1 S2 Rh2 151.42(14)
C15 Rh1 S2 Rh2 129.8(2)
S1 Rh1 S2 Rh2 -41.03(3)
Cl1 Rh1 S2 Rh2 45.02(3)
C1A Rh2 S2 B12 98.2(2)
B8 Rh2 S2 B12 8.23(19)
P1 Rh2 S2 B12 -84.2(5)
S1 Rh2 S2 B12 -70.16(15)
Cl1 Rh2 S2 B12 -153.49(15)
Rh1 Rh2 S2 B12 -110.55(15)
C1A Rh2 S2 Rh1 -151.27(17)
B8 Rh2 S2 Rh1 118.78(12)
P1 Rh2 S2 Rh1 26.3(4)
S1 Rh2 S2 Rh1 40.39(3)
Cl1 Rh2 S2 Rh1 -42.94(3)

loop_
_platon_squeeze_void_nr
_platon_squeeze_void_average_x
_platon_squeeze_void_average_y
_platon_squeeze_void_average_z
_platon_squeeze_void_volume
_platon_squeeze_void_count_electrons
_platon_squeeze_void_content
1 0.000 0.000 0.500 393 44 ' '
2 0.500 0.500 1.000 393 44 ' '
